data_7013040
loop_
_publ_author_name
'Gudneppanavar Rajsekhar'
'Ajay K. Sah'
'Chebrolu P. Rao'
'Philippe Guionneau'
'Muktha Bharathy'
'T. N. GuruRow'

_publ_section_title
;
 Bis-(\m-saccharide-C-2-oxo) dinuclear Cu(II) complexes of
 4,6-O-butylidene/ethylidene-N-(\a-hydroxynaphthylidene/o-hydroxybenzylidene/5-bromo-o-hydroxybenzylidene)-\b-D-glucopyranosylamine:
 structural aspects and data correlations
;
_journal_issue 15
_journal_name_full 'Dalton Trans.'
_journal_page_first 3126
_journal_page_last 3135
_journal_paper_doi 10.1039/b303729k
_journal_year 2003
_chemical_formula_sum 'C31 H38 Cu2 N2 O13 S0.5'
_chemical_formula_weight 789.74
_chemical_name_systematic
;
?
;
_space_group_IT_number 19
_symmetry_cell_setting orthorhombic
_symmetry_Int_Tables_number 19
_symmetry_space_group_name_Hall 'P 2ac 2ab'
_symmetry_space_group_name_H-M 'P 21 21 21'
_atom_sites_solution_hydrogens geom
_atom_sites_solution_primary direct
_atom_sites_solution_secondary difmap
_audit_creation_method SHELXL-97
_cell_angle_alpha 90.00
_cell_angle_beta 90.00
_cell_angle_gamma 90.00
_cell_formula_units_Z 8
_cell_length_a 13.184(1)
_cell_length_b 13.683(1)
_cell_length_c 35.411(2)
_cell_measurement_reflns_used 36000
_cell_measurement_temperature 173(2)
_cell_measurement_theta_max 27.5
_cell_measurement_theta_min 3.0
_cell_volume 6388.0(8)
_computing_cell_refinement DENZO-SMN
_computing_data_collection Collect
_computing_data_reduction DENZO-SMN
_computing_molecular_graphics 'PLATON (A.L.Spek, 2000)'
_computing_publication_material 'SHELXL-97 (Sheldrick, 1997)'
_computing_structure_refinement 'SHELXL-97 (Sheldrick, 1997)'
_computing_structure_solution SIR-92
_diffrn_ambient_temperature 173(2)
_diffrn_measured_fraction_theta_full 0.954
_diffrn_measured_fraction_theta_max 0.954
_diffrn_measurement_device_type 'Nonius KappaCCD'
_diffrn_measurement_method 'rotation in phi and omega'
_diffrn_radiation_monochromator graphite
_diffrn_radiation_source 'fine-focus sealed tube'
_diffrn_radiation_type MoK\a
_diffrn_radiation_wavelength 0.71073
_diffrn_reflns_av_R_equivalents 0.0556
_diffrn_reflns_av_sigmaI/netI 0.0668
_diffrn_reflns_limit_h_max 14
_diffrn_reflns_limit_h_min -15
_diffrn_reflns_limit_k_max 16
_diffrn_reflns_limit_k_min -16
_diffrn_reflns_limit_l_max 35
_diffrn_reflns_limit_l_min -42
_diffrn_reflns_number 31835
_diffrn_reflns_theta_full 25.00
_diffrn_reflns_theta_max 25.00
_diffrn_reflns_theta_min 2.98
_exptl_absorpt_coefficient_mu 1.436
_exptl_absorpt_correction_T_max 0.7054
_exptl_absorpt_correction_T_min 0.6498
_exptl_absorpt_correction_type 'Empirical from multiple refl.'
_exptl_absorpt_process_details 'MULABS (Platon2000; cf. Blessing 1995)'
_exptl_crystal_colour 'dark green'
_exptl_crystal_density_diffrn 1.642
_exptl_crystal_density_meas ?
_exptl_crystal_density_method 'not measured'
_exptl_crystal_description block
_exptl_crystal_F_000 3264
_exptl_crystal_size_max 0.43
_exptl_crystal_size_mid 0.15
_exptl_crystal_size_min 0.10
_refine_diff_density_max 0.382
_refine_diff_density_min -0.450
_refine_diff_density_rms 0.072
_refine_ls_abs_structure_details 'Flack H D (1983), Acta Cryst. A39, 876-881'
_refine_ls_abs_structure_Flack 0.007(9)
_refine_ls_extinction_method none
_refine_ls_goodness_of_fit_ref 1.074
_refine_ls_hydrogen_treatment mixed
_refine_ls_matrix_type full
_refine_ls_number_parameters 886
_refine_ls_number_reflns 10241
_refine_ls_number_restraints 4
_refine_ls_restrained_S_all 1.074
_refine_ls_R_factor_all 0.0588
_refine_ls_R_factor_gt 0.0449
_refine_ls_shift/su_max 0.001
_refine_ls_shift/su_mean 0.000
_refine_ls_structure_factor_coef Fsqd
_refine_ls_weighting_details 'calc w=1/[\s^2^(Fo^2^)+(0.0183P)^2^+6.9922P] where P=(Fo^2^+2Fc^2^)/3'
_refine_ls_weighting_scheme calc
_refine_ls_wR_factor_gt 0.0761
_refine_ls_wR_factor_ref 0.0798
_reflns_number_gt 8800
_reflns_number_total 10241
_reflns_threshold_expression >2sigma(I)
_cod_data_source_file b303729k.txt
_cod_data_source_block 3
_cod_depositor_comments
;
The following automatic conversions were performed:

'_exptl_crystal_density_meas' value 'none' was changed to '?' - the
value is perceived as not measured.

Automatic conversion script
Id: cif_fix_values 3008 2015-01-20 13:52:24Z robertas 
;
_cod_original_sg_symbol_H-M P212121
_cod_original_formula_sum 'C31 H38 Cu2 N2 O13 S0.50'
_cod_database_code 7013040

loop_
_symmetry_equiv_pos_as_xyz
'x, y, z'
'-x+1/2, -y, z+1/2'
'x+1/2, -y+1/2, -z'
'-x, y+1/2, -z+1/2'

loop_
_atom_site_label
_atom_site_type_symbol
_atom_site_fract_x
_atom_site_fract_y
_atom_site_fract_z
_atom_site_U_iso_or_equiv
_atom_site_adp_type
_atom_site_occupancy
_atom_site_symmetry_multiplicity
_atom_site_calc_flag
_atom_site_refinement_flags
_atom_site_disorder_assembly
_atom_site_disorder_group
Cu1 Cu 0.21005(4) 0.15097(4) 0.540604(19) 0.02244(15) Uani 1 1 d . . .
Cu2 Cu 0.39556(4) 0.27238(4) 0.535554(19) 0.02089(15) Uani 1 1 d . . .
Cu3 Cu 0.78494(4) 0.19392(4) 0.663728(19) 0.02361(16) Uani 1 1 d . . .
Cu4 Cu 0.66853(4) 0.37267(4) 0.656519(19) 0.02378(15) Uani 1 1 d . . .
C2A C 0.0076(3) 0.0931(3) 0.55897(16) 0.0235(12) Uani 1 1 d . . .
C2B C 0.6044(3) 0.3247(3) 0.54392(15) 0.0220(11) Uani 1 1 d . . .
C2C C 0.8326(4) -0.0087(4) 0.67793(15) 0.0253(12) Uani 1 1 d . . .
C2D C 0.6110(3) 0.5768(3) 0.65282(14) 0.0221(12) Uani 1 1 d . . .
C3A C -0.0917(3) 0.1184(4) 0.57000(17) 0.0355(15) Uani 1 1 d . . .
H3A H -0.1081 0.1852 0.5739 0.043 Uiso 1 1 calc R . .
C3B C 0.7067(3) 0.2990(3) 0.54690(15) 0.0270(12) Uani 1 1 d . . .
H3B H 0.7262 0.2345 0.5401 0.032 Uiso 1 1 calc R . .
C3C C 0.8009(4) -0.1070(3) 0.68104(16) 0.0320(14) Uani 1 1 d . . .
H3C H 0.7315 -0.1229 0.6772 0.038 Uiso 1 1 calc R . .
C3D C 0.6368(3) 0.6768(4) 0.65278(16) 0.0307(13) Uani 1 1 d . . .
H3D H 0.7062 0.6946 0.6550 0.037 Uiso 1 1 calc R . .
C4A C -0.1651(4) 0.0488(3) 0.57523(17) 0.0346(14) Uani 1 1 d . . .
H4A H -0.2320 0.0678 0.5818 0.041 Uiso 1 1 calc R . .
C4B C 0.7805(3) 0.3624(3) 0.55916(14) 0.0255(12) Uani 1 1 d . . .
H4B H 0.8487 0.3409 0.5615 0.031 Uiso 1 1 calc R . .
C4C C 0.8689(4) -0.1804(4) 0.68956(16) 0.0327(13) Uani 1 1 d . . .
H4C H 0.8456 -0.2460 0.6909 0.039 Uiso 1 1 calc R . .
C4D C 0.5647(4) 0.7502(4) 0.64959(16) 0.0315(14) Uani 1 1 d . . .
H4D H 0.5851 0.8167 0.6503 0.038 Uiso 1 1 calc R . .
C5A C -0.1415(4) -0.0497(4) 0.57084(19) 0.0417(17) Uani 1 1 d . . .
H5A H -0.1918 -0.0980 0.5753 0.050 Uiso 1 1 calc R . .
C5B C 0.7547(4) 0.4585(4) 0.56817(15) 0.0278(13) Uani 1 1 d . . .
H5B H 0.8049 0.5030 0.5768 0.033 Uiso 1 1 calc R . .
C5C C 0.9710(3) -0.1606(4) 0.69630(16) 0.0315(13) Uani 1 1 d . . .
H5C H 1.0172 -0.2116 0.7022 0.038 Uiso 1 1 calc R . .
C5D C 0.4632(4) 0.7271(4) 0.64544(17) 0.0348(14) Uani 1 1 d . . .
H5D H 0.4138 0.7774 0.6433 0.042 Uiso 1 1 calc R . .
C6A C -0.0465(4) -0.0768(4) 0.56012(18) 0.0364(15) Uani 1 1 d . . .
H6A H -0.0318 -0.1441 0.5566 0.044 Uiso 1 1 calc R . .
C6B C 0.6569(4) 0.4872(4) 0.56442(14) 0.0247(12) Uani 1 1 d . . .
H6B H 0.6397 0.5528 0.5704 0.030 Uiso 1 1 calc R . .
C6C C 1.0032(4) -0.0651(3) 0.69411(16) 0.0286(13) Uani 1 1 d . . .
H6C H 1.0724 -0.0505 0.6989 0.034 Uiso 1 1 calc R . .
C6D C 0.4346(3) 0.6301(4) 0.64447(15) 0.0299(13) Uani 1 1 d . . .
H6D H 0.3650 0.6143 0.6412 0.036 Uiso 1 1 calc R . .
C7A C 0.0308(3) -0.0071(4) 0.55410(15) 0.0251(12) Uani 1 1 d . . .
C7B C 0.5800(3) 0.4240(3) 0.55208(15) 0.0229(12) Uani 1 1 d . . .
C7C C 0.9360(3) 0.0119(3) 0.68492(14) 0.0229(12) Uani 1 1 d . . .
C7D C 0.5062(3) 0.5533(3) 0.64820(14) 0.0205(11) Uani 1 1 d . . .
C8A C 0.1294(3) -0.0427(3) 0.54402(15) 0.0203(11) Uani 1 1 d . . .
H8A H 0.1378 -0.1115 0.5420 0.024 Uiso 1 1 calc R . .
C8B C 0.4778(3) 0.4638(4) 0.55009(15) 0.0240(12) Uani 1 1 d . . .
H8B H 0.4689 0.5317 0.5545 0.029 Uiso 1 1 calc R . .
C8C C 0.9787(3) 0.1100(4) 0.68237(15) 0.0237(12) Uani 1 1 d . . .
H8C H 1.0496 0.1174 0.6862 0.028 Uiso 1 1 calc R . .
C8D C 0.4683(3) 0.4553(4) 0.64430(14) 0.0241(12) Uani 1 1 d . . .
H8D H 0.3976 0.4467 0.6403 0.029 Uiso 1 1 calc R . .
C10A C 0.3066(3) -0.0273(3) 0.52726(15) 0.0213(12) Uani 1 1 d . . .
H10A H 0.3123 -0.0272 0.4991 0.026 Uiso 1 1 calc R . .
C10B C 0.2970(3) 0.4523(3) 0.54265(16) 0.0222(11) Uani 1 1 d . . .
H10B H 0.2739 0.4623 0.5160 0.027 Uiso 1 1 calc R . .
C10C C 0.9738(3) 0.2825(3) 0.67152(15) 0.0223(12) Uani 1 1 d . . .
H10C H 0.9940 0.2925 0.6446 0.027 Uiso 1 1 calc R . .
C10D C 0.4854(3) 0.2826(3) 0.63746(15) 0.0201(11) Uani 1 1 d . . .
H10D H 0.4946 0.2706 0.6098 0.024 Uiso 1 1 calc R . .
C12A C 0.4185(3) -0.1567(3) 0.52603(15) 0.0206(11) Uani 1 1 d . . .
H12A H 0.4188 -0.1520 0.4979 0.025 Uiso 1 1 calc R . .
C12B C 0.1899(3) 0.5778(3) 0.56136(15) 0.0219(12) Uani 1 1 d . . .
H12B H 0.1680 0.5863 0.5345 0.026 Uiso 1 1 calc R . .
C12C C 1.1064(3) 0.3847(3) 0.68727(15) 0.0237(12) Uani 1 1 d . . .
H12C H 1.1207 0.3904 0.6596 0.028 Uiso 1 1 calc R . .
C12D C 0.3470(3) 0.1792(3) 0.63360(14) 0.0181(11) Uani 1 1 d . . .
H12D H 0.3606 0.1719 0.6060 0.022 Uiso 1 1 calc R . .
C13A C 0.5036(3) -0.0930(3) 0.54226(15) 0.0176(11) Uani 1 1 d . . .
H13A H 0.5020 -0.0965 0.5705 0.021 Uiso 1 1 calc R . .
C13B C 0.1191(3) 0.5070(3) 0.58135(15) 0.0193(11) Uani 1 1 d . . .
H13B H 0.1423 0.4996 0.6081 0.023 Uiso 1 1 calc R . .
C13C C 1.0323(3) 0.4656(3) 0.69913(15) 0.0226(12) Uani 1 1 d . . .
H13C H 1.0147 0.4567 0.7264 0.027 Uiso 1 1 calc R . .
C13D C 0.4027(3) 0.0985(3) 0.65531(15) 0.0226(12) Uani 1 1 d . . .
H13D H 0.3884 0.1062 0.6829 0.027 Uiso 1 1 calc R . .
C14A C 0.4909(3) 0.0121(3) 0.52991(15) 0.0194(11) Uani 1 1 d . . .
H14A H 0.4955 0.0167 0.5018 0.023 Uiso 1 1 calc R . .
C14B C 0.1208(3) 0.4073(3) 0.56271(15) 0.0198(12) Uani 1 1 d . . .
H14B H 0.0935 0.4122 0.5364 0.024 Uiso 1 1 calc R . .
C14C C 0.9362(3) 0.4607(3) 0.67607(15) 0.0212(12) Uani 1 1 d . . .
H14C H 0.9521 0.4718 0.6488 0.025 Uiso 1 1 calc R . .
C14D C 0.5157(3) 0.1048(3) 0.64908(16) 0.0227(12) Uani 1 1 d . . .
H14D H 0.5316 0.0906 0.6220 0.027 Uiso 1 1 calc R . .
C16A C 0.3857(3) 0.0435(3) 0.54315(15) 0.0170(11) Uani 1 1 d . . .
H16A H 0.3834 0.0410 0.5714 0.020 Uiso 1 1 calc R . .
C16B C 0.2310(3) 0.3737(3) 0.56157(14) 0.0181(11) Uani 1 1 d . . .
H16B H 0.2553 0.3642 0.5881 0.022 Uiso 1 1 calc R . .
C16C C 0.8922(3) 0.3567(3) 0.68167(14) 0.0211(11) Uani 1 1 d . . .
H16C H 0.8718 0.3478 0.7087 0.025 Uiso 1 1 calc R . .
C16D C 0.5510(3) 0.2074(3) 0.65907(15) 0.0206(11) Uani 1 1 d . . .
H16D H 0.5424 0.2179 0.6868 0.025 Uiso 1 1 calc R . .
C19A C 0.6115(3) -0.2286(3) 0.54127(17) 0.0250(11) Uani 1 1 d . . .
H19A H 0.6110 -0.2317 0.5695 0.030 Uiso 1 1 calc R . .
C19B C 0.0208(3) 0.6395(3) 0.60151(15) 0.0229(12) Uani 1 1 d . . .
H19B H 0.0458 0.6291 0.6279 0.027 Uiso 1 1 calc R . .
C19C C 1.1721(3) 0.5615(3) 0.71675(16) 0.0285(13) Uani 1 1 d . . .
H19C H 1.1550 0.5482 0.7438 0.034 Uiso 1 1 calc R . .
C19D C 0.2576(3) 0.0011(3) 0.64986(15) 0.0231(12) Uani 1 1 d . . .
H19D H 0.2432 0.0088 0.6774 0.028 Uiso 1 1 calc R . .
C20A C 0.7119(3) -0.2631(3) 0.52614(17) 0.0337(14) Uani 1 1 d . . .
H20A H 0.7238 -0.3306 0.5342 0.051 Uiso 1 1 calc R . .
H20B H 0.7662 -0.2211 0.5359 0.051 Uiso 1 1 calc R . .
H20C H 0.7112 -0.2601 0.4985 0.051 Uiso 1 1 calc R . .
C20B C -0.0854(3) 0.6786(4) 0.60230(16) 0.0325(14) Uani 1 1 d . . .
H20D H -0.1298 0.6319 0.6152 0.049 Uiso 1 1 calc R . .
H20E H -0.1095 0.6883 0.5764 0.049 Uiso 1 1 calc R . .
H20F H -0.0864 0.7411 0.6158 0.049 Uiso 1 1 calc R . .
C20C C 1.2189(4) 0.6612(4) 0.71318(18) 0.0465(17) Uani 1 1 d . . .
H20G H 1.2808 0.6641 0.7285 0.070 Uiso 1 1 calc R . .
H20H H 1.1708 0.7106 0.7221 0.070 Uiso 1 1 calc R . .
H20I H 1.2358 0.6738 0.6867 0.070 Uiso 1 1 calc R . .
C20D C 0.2232(3) -0.0985(3) 0.63632(16) 0.0303(13) Uani 1 1 d . . .
H20J H 0.2588 -0.1494 0.6506 0.045 Uiso 1 1 calc R . .
H20K H 0.2386 -0.1055 0.6094 0.045 Uiso 1 1 calc R . .
H20L H 0.1499 -0.1051 0.6402 0.045 Uiso 1 1 calc R . .
C22A C 0.4360(3) -0.2620(3) 0.53775(17) 0.0268(12) Uani 1 1 d . . .
H22E H 0.4295 -0.2683 0.5655 0.032 Uiso 1 1 calc R . .
H22F H 0.3846 -0.3048 0.5258 0.032 Uiso 1 1 calc R . .
C22B C 0.1865(3) 0.6762(3) 0.58180(16) 0.0275(13) Uani 1 1 d . . .
H22A H 0.2128 0.6691 0.6078 0.033 Uiso 1 1 calc R . .
H22B H 0.2289 0.7246 0.5683 0.033 Uiso 1 1 calc R . .
C22C C 1.2042(3) 0.3939(3) 0.70890(16) 0.0286(13) Uani 1 1 d . . .
H22G H 1.1921 0.3814 0.7361 0.034 Uiso 1 1 calc R . .
H22H H 1.2540 0.3454 0.6996 0.034 Uiso 1 1 calc R . .
C22D C 0.2338(3) 0.1686(3) 0.64093(16) 0.0280(13) Uani 1 1 d . . .
H22C H 0.2191 0.1772 0.6681 0.034 Uiso 1 1 calc R . .
H22D H 0.1955 0.2186 0.6266 0.034 Uiso 1 1 calc R . .
N9A N 0.2067(3) 0.0107(2) 0.53752(12) 0.0190(9) Uani 1 1 d . . .
N9B N 0.3989(3) 0.4122(2) 0.54264(12) 0.0199(9) Uani 1 1 d . . .
N9C N 0.9273(3) 0.1859(3) 0.67535(12) 0.0224(10) Uani 1 1 d . . .
N9D N 0.5243(3) 0.3785(3) 0.64583(12) 0.0217(10) Uani 1 1 d . . .
O1A O 0.0734(2) 0.1649(2) 0.55385(11) 0.0293(9) Uani 1 1 d . . .
O1B O 0.5371(2) 0.2578(2) 0.53395(10) 0.0245(8) Uani 1 1 d . . .
O1C O 0.7638(2) 0.0581(2) 0.67002(11) 0.0309(9) Uani 1 1 d . . .
O1D O 0.6830(2) 0.5116(2) 0.65741(11) 0.0249(8) Uani 1 1 d . . .
O11A O 0.32210(19) -0.1242(2) 0.54033(10) 0.0200(7) Uani 1 1 d . . .
O11B O 0.2926(2) 0.5423(2) 0.56251(10) 0.0226(8) Uani 1 1 d . . .
O11C O 1.0620(2) 0.2913(2) 0.69489(10) 0.0236(8) Uani 1 1 d . . .
O11D O 0.3801(2) 0.2735(2) 0.64589(10) 0.0231(8) Uani 1 1 d . . .
O15A O 0.5699(2) 0.0670(2) 0.54681(12) 0.0321(10) Uani 1 1 d D . .
H15A H 0.563(4) 0.1276(10) 0.5442(18) 0.048 Uiso 1 1 d D . .
O15B O 0.0587(2) 0.3429(2) 0.58465(11) 0.0261(8) Uani 1 1 d D . .
H15B H 0.056(4) 0.291(2) 0.5722(13) 0.039 Uiso 1 1 d D . .
O15C O 0.8680(2) 0.5347(2) 0.68937(11) 0.0299(9) Uani 1 1 d D . .
H15C H 0.815(2) 0.520(4) 0.6777(14) 0.045 Uiso 1 1 d D . .
O15D O 0.5625(2) 0.0317(2) 0.67301(11) 0.0317(9) Uani 1 1 d D . .
H15D H 0.6258(10) 0.037(4) 0.6704(17) 0.048 Uiso 1 1 d D . .
O17A O 0.3553(2) 0.1375(2) 0.53114(10) 0.0222(8) Uani 1 1 d . . .
O17B O 0.2492(2) 0.2873(2) 0.54116(11) 0.0227(8) Uani 1 1 d . . .
O17C O 0.81020(19) 0.3343(2) 0.65814(10) 0.0217(8) Uani 1 1 d . . .
O17D O 0.6508(2) 0.2308(2) 0.64890(10) 0.0234(8) Uani 1 1 d . . .
O18A O 0.5977(2) -0.1310(2) 0.52890(10) 0.0239(8) Uani 1 1 d . . .
O18B O 0.0194(2) 0.5485(2) 0.58158(10) 0.0236(8) Uani 1 1 d . . .
O18C O 1.0825(2) 0.5582(2) 0.69453(10) 0.0290(9) Uani 1 1 d . . .
O18D O 0.3643(2) 0.0064(2) 0.64304(10) 0.0231(8) Uani 1 1 d . . .
O21A O 0.5356(2) -0.2909(2) 0.52608(11) 0.0304(9) Uani 1 1 d . . .
O21B O 0.0835(2) 0.7081(2) 0.58268(11) 0.0271(8) Uani 1 1 d . . .
O21C O 1.2434(2) 0.4916(2) 0.70371(11) 0.0332(9) Uani 1 1 d . . .
O21D O 0.2050(2) 0.0725(2) 0.62886(10) 0.0265(8) Uani 1 1 d . . .
O40 O 0.8237(3) 0.6227(3) 0.75841(12) 0.0581(12) Uani 1 1 d . . .
O30 O 0.6599(3) 0.3441(3) 0.72282(11) 0.0449(10) Uani 1 1 d . . .
S31 S 0.60977(12) 0.38747(13) 0.75723(5) 0.0505(4) Uani 1 1 d . . .
C32 C 0.5754(5) 0.5097(4) 0.74599(18) 0.0554(19) Uani 1 1 d . . .
H32A H 0.6367 0.5499 0.7440 0.083 Uiso 1 1 calc R . .
H32B H 0.5316 0.5360 0.7659 0.083 Uiso 1 1 calc R . .
H32C H 0.5389 0.5107 0.7219 0.083 Uiso 1 1 calc R . .
C33 C 0.4828(5) 0.3422(5) 0.7583(2) 0.073(2) Uani 1 1 d . . .
H33A H 0.4835 0.2723 0.7643 0.110 Uiso 1 1 calc R . .
H33B H 0.4510 0.3522 0.7336 0.110 Uiso 1 1 calc R . .
H33C H 0.4441 0.3774 0.7777 0.110 Uiso 1 1 calc R . .

loop_
_atom_site_aniso_label
_atom_site_aniso_U_11
_atom_site_aniso_U_22
_atom_site_aniso_U_33
_atom_site_aniso_U_23
_atom_site_aniso_U_13
_atom_site_aniso_U_12
Cu1 0.0166(3) 0.0145(3) 0.0362(4) -0.0009(3) -0.0015(3) 0.0001(2)
Cu2 0.0174(3) 0.0134(3) 0.0318(4) -0.0005(3) 0.0023(3) -0.0007(2)
Cu3 0.0152(3) 0.0209(3) 0.0348(4) -0.0009(3) -0.0008(3) -0.0009(2)
Cu4 0.0159(3) 0.0208(3) 0.0346(4) 0.0000(3) -0.0023(3) -0.0009(2)
C2A 0.016(3) 0.015(3) 0.039(4) -0.004(2) 0.000(2) 0.001(2)
C2B 0.018(2) 0.018(3) 0.030(3) 0.006(2) 0.004(2) 0.002(2)
C2C 0.025(3) 0.025(3) 0.026(3) -0.002(2) 0.001(2) 0.003(2)
C2D 0.023(3) 0.023(3) 0.020(3) -0.003(2) -0.003(2) 0.004(2)
C3A 0.019(3) 0.025(3) 0.063(5) -0.005(3) -0.003(3) 0.003(2)
C3B 0.023(3) 0.020(3) 0.038(4) -0.002(2) 0.004(2) -0.002(2)
C3C 0.024(3) 0.021(3) 0.051(4) 0.001(3) -0.003(2) -0.002(2)
C3D 0.027(3) 0.028(3) 0.038(4) -0.006(3) 0.000(2) -0.001(2)
C4A 0.019(3) 0.025(3) 0.061(4) -0.008(3) 0.004(3) 0.002(2)
C4B 0.017(2) 0.027(3) 0.032(3) 0.003(3) 0.003(2) -0.001(2)
C4C 0.039(3) 0.026(3) 0.033(4) -0.003(3) 0.000(2) -0.004(2)
C4D 0.033(3) 0.024(3) 0.038(4) -0.002(3) -0.005(3) 0.000(2)
C5A 0.022(3) 0.025(3) 0.078(5) -0.004(3) 0.013(3) -0.003(2)
C5B 0.024(3) 0.025(3) 0.035(4) -0.005(3) 0.002(2) -0.006(2)
C5C 0.028(3) 0.026(3) 0.041(4) 0.006(3) 0.001(2) 0.004(2)
C5D 0.031(3) 0.023(3) 0.050(4) -0.006(3) -0.012(3) 0.006(2)
C6A 0.022(3) 0.023(3) 0.065(5) -0.005(3) 0.002(3) -0.005(2)
C6B 0.028(3) 0.022(3) 0.024(3) 0.001(2) 0.004(2) -0.006(2)
C6C 0.022(3) 0.024(3) 0.040(4) 0.003(3) 0.000(2) 0.004(2)
C6D 0.019(3) 0.036(3) 0.034(4) 0.001(3) -0.005(2) 0.002(2)
C7A 0.016(3) 0.025(3) 0.034(3) -0.004(2) 0.002(2) -0.001(2)
C7B 0.021(3) 0.021(3) 0.026(3) 0.006(2) 0.005(2) 0.001(2)
C7C 0.021(3) 0.025(3) 0.023(3) -0.002(2) 0.006(2) 0.000(2)
C7D 0.019(2) 0.019(3) 0.023(3) -0.002(2) 0.002(2) -0.001(2)
C8A 0.021(3) 0.009(2) 0.031(3) -0.002(2) -0.002(2) 0.0013(19)
C8B 0.023(3) 0.020(3) 0.029(4) 0.001(2) 0.007(2) 0.004(2)
C8C 0.019(3) 0.026(3) 0.027(3) -0.003(2) 0.003(2) -0.006(2)
C8D 0.017(2) 0.030(3) 0.025(3) 0.000(2) 0.000(2) 0.000(2)
C10A 0.016(2) 0.016(3) 0.031(3) -0.002(2) 0.005(2) 0.0011(19)
C10B 0.021(2) 0.014(2) 0.031(3) 0.002(2) 0.005(2) 0.001(2)
C10C 0.017(2) 0.020(3) 0.030(3) 0.000(2) 0.003(2) -0.006(2)
C10D 0.016(2) 0.020(3) 0.025(3) 0.001(2) 0.000(2) -0.0055(19)
C12A 0.020(2) 0.015(3) 0.027(3) -0.003(2) 0.004(2) 0.001(2)
C12B 0.018(3) 0.015(3) 0.033(3) -0.001(2) -0.004(2) 0.0012(19)
C12C 0.015(2) 0.024(3) 0.033(3) 0.002(2) 0.003(2) -0.004(2)
C12D 0.020(2) 0.014(3) 0.020(3) -0.003(2) 0.000(2) -0.007(2)
C13A 0.009(2) 0.018(3) 0.025(3) -0.003(2) 0.006(2) -0.0007(17)
C13B 0.016(2) 0.014(3) 0.028(3) 0.001(2) 0.000(2) 0.0018(19)
C13C 0.021(3) 0.018(3) 0.029(3) 0.001(2) 0.000(2) -0.004(2)
C13D 0.020(2) 0.022(3) 0.026(3) 0.002(2) -0.005(2) -0.002(2)
C14A 0.019(2) 0.012(3) 0.028(3) -0.002(2) 0.000(2) -0.0017(19)
C14B 0.021(3) 0.018(3) 0.021(3) 0.001(2) -0.001(2) -0.003(2)
C14C 0.019(3) 0.014(3) 0.031(3) 0.001(2) 0.001(2) 0.0026(19)
C14D 0.019(2) 0.022(3) 0.028(3) 0.005(2) 0.002(2) 0.003(2)
C16A 0.015(2) 0.011(2) 0.025(3) -0.001(2) -0.002(2) 0.0001(18)
C16B 0.020(2) 0.013(2) 0.022(3) 0.006(2) 0.002(2) 0.0024(19)
C16C 0.018(2) 0.022(3) 0.023(3) 0.001(2) -0.001(2) -0.003(2)
C16D 0.012(2) 0.023(3) 0.028(3) 0.007(2) 0.002(2) -0.0046(19)
C19A 0.024(2) 0.014(3) 0.036(3) -0.001(3) 0.002(2) 0.002(2)
C19B 0.023(3) 0.014(3) 0.031(3) -0.005(2) 0.000(2) -0.001(2)
C19C 0.022(3) 0.024(3) 0.039(4) -0.005(2) -0.005(2) -0.002(2)
C19D 0.018(2) 0.025(3) 0.026(3) 0.002(2) 0.001(2) -0.006(2)
C20A 0.020(2) 0.023(3) 0.058(4) -0.007(3) 0.002(3) 0.001(2)
C20B 0.026(3) 0.025(3) 0.047(4) -0.005(3) 0.009(2) -0.001(2)
C20C 0.038(3) 0.035(3) 0.067(5) -0.012(3) -0.007(3) -0.006(3)
C20D 0.019(3) 0.029(3) 0.044(4) -0.001(3) 0.000(2) -0.004(2)
C22A 0.017(2) 0.019(3) 0.045(4) 0.003(3) 0.004(2) 0.0021(19)
C22B 0.023(3) 0.019(3) 0.041(4) 0.000(2) 0.003(2) 0.000(2)
C22C 0.019(2) 0.022(3) 0.044(4) -0.004(2) 0.000(2) -0.001(2)
C22D 0.017(3) 0.023(3) 0.044(4) -0.006(3) -0.003(2) -0.001(2)
N9A 0.0154(19) 0.016(2) 0.025(3) -0.0042(19) -0.0028(19) 0.0023(16)
N9B 0.018(2) 0.013(2) 0.028(3) -0.0002(19) 0.0055(19) -0.0015(16)
N9C 0.015(2) 0.020(2) 0.032(3) -0.001(2) 0.0008(17) 0.0037(18)
N9D 0.020(2) 0.020(2) 0.024(3) 0.000(2) 0.0001(17) -0.0015(18)
O1A 0.0161(17) 0.0165(19) 0.055(3) 0.0022(17) -0.0005(16) -0.0006(14)
O1B 0.0160(16) 0.0138(17) 0.044(2) 0.0008(17) 0.0026(16) -0.0003(13)
O1C 0.0197(18) 0.0220(19) 0.051(3) 0.0011(18) -0.0060(16) -0.0024(15)
O1D 0.0147(17) 0.0199(18) 0.040(2) -0.0022(17) -0.0050(16) 0.0005(13)
O11A 0.0141(15) 0.0103(16) 0.036(2) 0.0033(16) 0.0024(15) 0.0031(12)
O11B 0.0155(16) 0.0127(17) 0.040(2) -0.0043(16) 0.0033(15) 0.0003(14)
O11C 0.0138(16) 0.0207(19) 0.036(2) 0.0022(17) -0.0036(14) -0.0020(13)
O11D 0.0152(16) 0.0207(18) 0.033(2) -0.0019(16) -0.0006(14) -0.0022(13)
O15A 0.0199(18) 0.0143(18) 0.062(3) -0.003(2) -0.0031(17) -0.0009(15)
O15B 0.0224(17) 0.0133(19) 0.043(3) -0.0031(17) 0.0064(16) -0.0033(14)
O15C 0.0201(19) 0.026(2) 0.044(3) -0.0100(18) -0.0043(16) 0.0035(15)
O15D 0.0184(18) 0.026(2) 0.051(3) 0.0154(19) -0.0033(17) 0.0023(15)
O17A 0.0203(16) 0.0111(17) 0.035(2) 0.0006(16) 0.0000(14) -0.0003(13)
O17B 0.0189(16) 0.0171(19) 0.032(2) -0.0051(17) 0.0022(15) -0.0006(12)
O17C 0.0169(17) 0.0196(17) 0.029(2) -0.0041(16) -0.0031(14) 0.0017(13)
O17D 0.0149(16) 0.0225(18) 0.033(2) -0.0005(16) 0.0008(15) 0.0015(14)
O18A 0.0180(16) 0.0144(17) 0.039(2) -0.0009(16) 0.0023(15) 0.0037(14)
O18B 0.0185(17) 0.0181(19) 0.034(2) -0.0054(16) 0.0022(15) 0.0029(13)
O18C 0.0226(18) 0.027(2) 0.038(2) 0.0003(17) -0.0043(16) -0.0060(15)
O18D 0.0122(16) 0.0174(19) 0.039(2) 0.0006(16) -0.0021(14) -0.0048(13)
O21A 0.0197(17) 0.020(2) 0.051(3) -0.0048(17) 0.0016(16) 0.0044(14)
O21B 0.0200(17) 0.0165(18) 0.045(3) 0.0009(16) 0.0012(16) 0.0033(14)
O21C 0.0222(18) 0.024(2) 0.054(3) -0.0036(19) 0.0001(17) -0.0081(14)
O21D 0.0195(17) 0.0192(19) 0.041(2) -0.0030(17) -0.0066(16) -0.0006(14)
O40 0.062(3) 0.067(3) 0.045(3) 0.001(2) -0.003(2) -0.002(2)
O30 0.040(2) 0.060(3) 0.035(3) -0.003(2) -0.0018(19) 0.001(2)
S31 0.0567(10) 0.0699(12) 0.0249(10) -0.0006(8) -0.0027(8) -0.0008(9)
C32 0.077(5) 0.060(4) 0.030(4) -0.016(4) 0.015(3) -0.004(4)
C33 0.073(5) 0.072(5) 0.075(6) -0.011(4) 0.042(4) -0.019(4)

loop_
_atom_type_symbol
_atom_type_description
_atom_type_scat_dispersion_real
_atom_type_scat_dispersion_imag
_atom_type_scat_source
C C 0.0033 0.0016 'International Tables Vol C Tables 4.2.6.8 and 6.1.1.4'
H H 0.0000 0.0000 'International Tables Vol C Tables 4.2.6.8 and 6.1.1.4'
N N 0.0061 0.0033 'International Tables Vol C Tables 4.2.6.8 and 6.1.1.4'
O O 0.0106 0.0060 'International Tables Vol C Tables 4.2.6.8 and 6.1.1.4'
Cu Cu 0.3201 1.2651 'International Tables Vol C Tables 4.2.6.8 and 6.1.1.4'
S S 0.1246 0.1234 'International Tables Vol C Tables 4.2.6.8 and 6.1.1.4'

loop_
_geom_angle_atom_site_label_1
_geom_angle_atom_site_label_2
_geom_angle_atom_site_label_3
_geom_angle
_geom_angle_site_symmetry_1
_geom_angle_site_symmetry_3
_geom_angle_publ_flag
O1A Cu1 N9A 95.40(14) . . ?
O1A Cu1 O17B 98.97(13) . . ?
N9A Cu1 O17B 165.60(13) . . ?
O1A Cu1 O17A 175.34(16) . . ?
N9A Cu1 O17A 85.31(13) . . ?
O17B Cu1 O17A 80.29(12) . . ?
O1A Cu1 Cu2 138.84(10) . . ?
N9A Cu1 Cu2 125.11(10) . . ?
O17B Cu1 Cu2 40.53(8) . . ?
O17A Cu1 Cu2 39.90(9) . . ?
O1B Cu2 O17A 99.78(12) . . ?
O1B Cu2 N9B 94.97(14) . . ?
O17A Cu2 N9B 165.08(14) . . ?
O1B Cu2 O17B 175.89(16) . . ?
O17A Cu2 O17B 80.55(12) . . ?
N9B Cu2 O17B 84.58(13) . . ?
O1B Cu2 Cu1 139.73(9) . . ?
O17A Cu2 Cu1 40.55(8) . . ?
N9B Cu2 Cu1 124.53(11) . . ?
O17B Cu2 Cu1 40.15(9) . . ?
O1C Cu3 O17D 98.94(13) . . ?
O1C Cu3 N9C 93.57(15) . . ?
O17D Cu3 N9C 167.29(15) . . ?
O1C Cu3 O17C 178.38(14) . . ?
O17D Cu3 O17C 82.56(12) . . ?
N9C Cu3 O17C 84.95(14) . . ?
O1C Cu3 Cu4 139.56(10) . . ?
O17D Cu3 Cu4 42.56(9) . . ?
N9C Cu3 Cu4 125.69(12) . . ?
O17C Cu3 Cu4 41.75(8) . . ?
O1D Cu4 N9D 93.43(14) . . ?
O1D Cu4 O17C 99.93(12) . . ?
N9D Cu4 O17C 163.73(15) . . ?
O1D Cu4 O17D 172.99(16) . . ?
N9D Cu4 O17D 84.12(14) . . ?
O17C Cu4 O17D 81.52(12) . . ?
O1D Cu4 O30 98.73(15) . . ?
N9D Cu4 O30 98.75(15) . . ?
O17C Cu4 O30 88.42(14) . . ?
O17D Cu4 O30 88.14(14) . . ?
O1D Cu4 Cu3 141.74(9) . . ?
N9D Cu4 Cu3 124.81(12) . . ?
O17C Cu4 Cu3 42.25(9) . . ?
O17D Cu4 Cu3 40.98(8) . . ?
O30 Cu4 Cu3 78.47(9) . . ?
O1A C2A C3A 117.6(4) . . ?
O1A C2A C7A 124.1(4) . . ?
C3A C2A C7A 118.2(4) . . ?
O1B C2B C3B 119.6(4) . . ?
O1B C2B C7B 124.2(4) . . ?
C3B C2B C7B 116.2(4) . . ?
O1C C2C C7C 124.3(4) . . ?
O1C C2C C3C 118.2(4) . . ?
C7C C2C C3C 117.5(4) . . ?
O1D C2D C3D 119.0(4) . . ?
O1D C2D C7D 124.1(4) . . ?
C3D C2D C7D 116.8(4) . . ?
C4A C3A C2A 121.5(5) . . ?
C4A C3A H3A 119.2 . . ?
C2A C3A H3A 119.2 . . ?
C4B C3B C2B 123.3(5) . . ?
C4B C3B H3B 118.4 . . ?
C2B C3B H3B 118.4 . . ?
C4C C3C C2C 121.2(5) . . ?
C4C C3C H3C 119.4 . . ?
C2C C3C H3C 119.4 . . ?
C4D C3D C2D 122.5(4) . . ?
C4D C3D H3D 118.8 . . ?
C2D C3D H3D 118.8 . . ?
C3A C4A C5A 120.0(5) . . ?
C3A C4A H4A 120.0 . . ?
C5A C4A H4A 120.0 . . ?
C3B C4B C5B 119.7(4) . . ?
C3B C4B H4B 120.2 . . ?
C5B C4B H4B 120.2 . . ?
C3C C4C C5C 121.6(5) . . ?
C3C C4C H4C 119.2 . . ?
C5C C4C H4C 119.2 . . ?
C5D C4D C3D 120.5(5) . . ?
C5D C4D H4D 119.8 . . ?
C3D C4D H4D 119.8 . . ?
C6A C5A C4A 120.0(5) . . ?
C6A C5A H5A 120.0 . . ?
C4A C5A H5A 120.0 . . ?
C6B C5B C4B 118.9(5) . . ?
C6B C5B H5B 120.6 . . ?
C4B C5B H5B 120.6 . . ?
C6C C5C C4C 118.2(5) . . ?
C6C C5C H5C 120.9 . . ?
C4C C5C H5C 120.9 . . ?
C6D C5D C4D 119.1(5) . . ?
C6D C5D H5D 120.5 . . ?
C4D C5D H5D 120.5 . . ?
C5A C6A C7A 121.5(5) . . ?
C5A C6A H6A 119.2 . . ?
C7A C6A H6A 119.2 . . ?
C5B C6B C7B 122.7(5) . . ?
C5B C6B H6B 118.7 . . ?
C7B C6B H6B 118.7 . . ?
C5C C6C C7C 121.8(5) . . ?
C5C C6C H6C 119.1 . . ?
C7C C6C H6C 119.1 . . ?
C5D C6D C7D 121.9(4) . . ?
C5D C6D H6D 119.1 . . ?
C7D C6D H6D 119.1 . . ?
C6A C7A C2A 118.7(4) . . ?
C6A C7A C8A 117.5(4) . . ?
C2A C7A C8A 123.8(4) . . ?
C6B C7B C2B 119.2(4) . . ?
C6B C7B C8B 117.0(4) . . ?
C2B C7B C8B 123.7(4) . . ?
C2C C7C C6C 119.7(4) . . ?
C2C C7C C8C 123.0(4) . . ?
C6C C7C C8C 117.3(4) . . ?
C6D C7D C2D 119.2(4) . . ?
C6D C7D C8D 116.8(4) . . ?
C2D C7D C8D 123.8(4) . . ?
N9A C8A C7A 125.1(4) . . ?
N9A C8A H8A 117.5 . . ?
C7A C8A H8A 117.5 . . ?
N9B C8B C7B 123.7(4) . . ?
N9B C8B H8B 118.2 . . ?
C7B C8B H8B 118.2 . . ?
N9C C8C C7C 124.1(4) . . ?
N9C C8C H8C 117.9 . . ?
C7C C8C H8C 117.9 . . ?
N9D C8D C7D 124.0(4) . . ?
N9D C8D H8D 118.0 . . ?
C7D C8D H8D 118.0 . . ?
O11A C10A N9A 112.4(3) . . ?
O11A C10A C16A 112.0(4) . . ?
N9A C10A C16A 107.3(4) . . ?
O11A C10A H10A 108.4 . . ?
N9A C10A H10A 108.4 . . ?
C16A C10A H10A 108.4 . . ?
O11B C10B N9B 111.5(4) . . ?
O11B C10B C16B 111.5(4) . . ?
N9B C10B C16B 105.1(3) . . ?
O11B C10B H10B 109.5 . . ?
N9B C10B H10B 109.5 . . ?
C16B C10B H10B 109.5 . . ?
O11C C10C N9C 111.3(4) . . ?
O11C C10C C16C 112.4(4) . . ?
N9C C10C C16C 106.5(3) . . ?
O11C C10C H10C 108.9 . . ?
N9C C10C H10C 108.9 . . ?
C16C C10C H10C 108.9 . . ?
O11D C10D N9D 112.5(4) . . ?
O11D C10D C16D 112.5(4) . . ?
N9D C10D C16D 107.8(4) . . ?
O11D C10D H10D 107.9 . . ?
N9D C10D H10D 107.9 . . ?
C16D C10D H10D 107.9 . . ?
O11A C12A C22A 109.3(4) . . ?
O11A C12A C13A 109.8(4) . . ?
C22A C12A C13A 109.1(4) . . ?
O11A C12A H12A 109.5 . . ?
C22A C12A H12A 109.5 . . ?
C13A C12A H12A 109.5 . . ?
O11B C12B C13B 110.5(4) . . ?
O11B C12B C22B 108.2(3) . . ?
C13B C12B C22B 108.8(4) . . ?
O11B C12B H12B 109.8 . . ?
C13B C12B H12B 109.8 . . ?
C22B C12B H12B 109.8 . . ?
O11C C12C C22C 109.2(4) . . ?
O11C C12C C13C 109.3(3) . . ?
C22C C12C C13C 110.2(4) . . ?
O11C C12C H12C 109.3 . . ?
C22C C12C H12C 109.3 . . ?
C13C C12C H12C 109.3 . . ?
O11D C12D C22D 109.5(4) . . ?
O11D C12D C13D 110.6(4) . . ?
C22D C12D C13D 108.4(4) . . ?
O11D C12D H12D 109.5 . . ?
C22D C12D H12D 109.5 . . ?
C13D C12D H12D 109.5 . . ?
O18A C13A C14A 110.3(3) . . ?
O18A C13A C12A 107.7(4) . . ?
C14A C13A C12A 110.6(4) . . ?
O18A C13A H13A 109.4 . . ?
C14A C13A H13A 109.4 . . ?
C12A C13A H13A 109.4 . . ?
O18B C13B C14B 112.0(4) . . ?
O18B C13B C12B 108.3(3) . . ?
C14B C13B C12B 111.2(4) . . ?
O18B C13B H13B 108.4 . . ?
C14B C13B H13B 108.4 . . ?
C12B C13B H13B 108.4 . . ?
O18C C13C C14C 111.4(4) . . ?
O18C C13C C12C 108.1(4) . . ?
C14C C13C C12C 110.8(4) . . ?
O18C C13C H13C 108.9 . . ?
C14C C13C H13C 108.9 . . ?
C12C C13C H13C 108.9 . . ?
O18D C13D C14D 110.9(4) . . ?
O18D C13D C12D 108.3(4) . . ?
C14D C13D C12D 111.0(4) . . ?
O18D C13D H13D 108.9 . . ?
C14D C13D H13D 108.9 . . ?
C12D C13D H13D 108.9 . . ?
O15A C14A C13A 107.6(4) . . ?
O15A C14A C16A 112.8(4) . . ?
C13A C14A C16A 106.2(4) . . ?
O15A C14A H14A 110.0 . . ?
C13A C14A H14A 110.0 . . ?
C16A C14A H14A 110.0 . . ?
O15B C14B C13B 108.0(4) . . ?
O15B C14B C16B 111.9(4) . . ?
C13B C14B C16B 107.3(3) . . ?
O15B C14B H14B 109.8 . . ?
C13B C14B H14B 109.8 . . ?
C16B C14B H14B 109.8 . . ?
O15C C14C C13C 108.5(4) . . ?
O15C C14C C16C 111.8(4) . . ?
C13C C14C C16C 106.6(4) . . ?
O15C C14C H14C 109.9 . . ?
C13C C14C H14C 109.9 . . ?
C16C C14C H14C 109.9 . . ?
O15D C14D C13D 107.2(4) . . ?
O15D C14D C16D 111.7(4) . . ?
C13D C14D C16D 108.7(4) . . ?
O15D C14D H14D 109.7 . . ?
C13D C14D H14D 109.7 . . ?
C16D C14D H14D 109.7 . . ?
O17A C16A C14A 115.0(4) . . ?
O17A C16A C10A 105.8(3) . . ?
C14A C16A C10A 109.1(4) . . ?
O17A C16A H16A 108.9 . . ?
C14A C16A H16A 108.9 . . ?
C10A C16A H16A 108.9 . . ?
O17B C16B C14B 115.5(4) . . ?
O17B C16B C10B 105.5(4) . . ?
C14B C16B C10B 109.9(4) . . ?
O17B C16B H16B 108.6 . . ?
C14B C16B H16B 108.6 . . ?
C10B C16B H16B 108.6 . . ?
O17C C16C C10C 105.1(4) . . ?
O17C C16C C14C 114.4(4) . . ?
C10C C16C C14C 108.5(3) . . ?
O17C C16C H16C 109.6 . . ?
C10C C16C H16C 109.6 . . ?
C14C C16C H16C 109.6 . . ?
O17D C16D C14D 116.1(4) . . ?
O17D C16D C10D 104.2(3) . . ?
C14D C16D C10D 109.1(4) . . ?
O17D C16D H16D 109.1 . . ?
C14D C16D H16D 109.1 . . ?
C10D C16D H16D 109.1 . . ?
O18A C19A O21A 111.0(4) . . ?
O18A C19A C20A 107.4(4) . . ?
O21A C19A C20A 107.2(4) . . ?
O18A C19A H19A 110.4 . . ?
O21A C19A H19A 110.4 . . ?
C20A C19A H19A 110.4 . . ?
O21B C19B O18B 110.6(4) . . ?
O21B C19B C20B 108.5(4) . . ?
O18B C19B C20B 107.9(4) . . ?
O21B C19B H19B 109.9 . . ?
O18B C19B H19B 109.9 . . ?
C20B C19B H19B 109.9 . . ?
O21C C19C O18C 110.5(4) . . ?
O21C C19C C20C 108.2(4) . . ?
O18C C19C C20C 108.9(4) . . ?
O21C C19C H19C 109.8 . . ?
O18C C19C H19C 109.8 . . ?
C20C C19C H19C 109.8 . . ?
O21D C19D O18D 111.1(4) . . ?
O21D C19D C20D 108.0(4) . . ?
O18D C19D C20D 106.7(4) . . ?
O21D C19D H19D 110.3 . . ?
O18D C19D H19D 110.3 . . ?
C20D C19D H19D 110.3 . . ?
C19A C20A H20A 109.5 . . ?
C19A C20A H20B 109.5 . . ?
H20A C20A H20B 109.5 . . ?
C19A C20A H20C 109.5 . . ?
H20A C20A H20C 109.5 . . ?
H20B C20A H20C 109.5 . . ?
C19B C20B H20D 109.5 . . ?
C19B C20B H20E 109.5 . . ?
H20D C20B H20E 109.5 . . ?
C19B C20B H20F 109.5 . . ?
H20D C20B H20F 109.5 . . ?
H20E C20B H20F 109.5 . . ?
C19C C20C H20G 109.5 . . ?
C19C C20C H20H 109.5 . . ?
H20G C20C H20H 109.5 . . ?
C19C C20C H20I 109.5 . . ?
H20G C20C H20I 109.5 . . ?
H20H C20C H20I 109.5 . . ?
C19D C20D H20J 109.5 . . ?
C19D C20D H20K 109.5 . . ?
H20J C20D H20K 109.5 . . ?
C19D C20D H20L 109.5 . . ?
H20J C20D H20L 109.5 . . ?
H20K C20D H20L 109.5 . . ?
O21A C22A C12A 108.8(4) . . ?
O21A C22A H22E 109.9 . . ?
C12A C22A H22E 109.9 . . ?
O21A C22A H22F 109.9 . . ?
C12A C22A H22F 109.9 . . ?
H22E C22A H22F 108.3 . . ?
O21B C22B C12B 107.9(4) . . ?
O21B C22B H22A 110.1 . . ?
C12B C22B H22A 110.1 . . ?
O21B C22B H22B 110.1 . . ?
C12B C22B H22B 110.1 . . ?
H22A C22B H22B 108.4 . . ?
O21C C22C C12C 108.6(4) . . ?
O21C C22C H22G 110.0 . . ?
C12C C22C H22G 110.0 . . ?
O21C C22C H22H 110.0 . . ?
C12C C22C H22H 110.0 . . ?
H22G C22C H22H 108.3 . . ?
O21D C22D C12D 107.2(4) . . ?
O21D C22D H22C 110.3 . . ?
C12D C22D H22C 110.3 . . ?
O21D C22D H22D 110.3 . . ?
C12D C22D H22D 110.3 . . ?
H22C C22D H22D 108.5 . . ?
C8A N9A C10A 124.1(4) . . ?
C8A N9A Cu1 125.4(3) . . ?
C10A N9A Cu1 110.4(3) . . ?
C8B N9B C10B 122.8(4) . . ?
C8B N9B Cu2 126.2(3) . . ?
C10B N9B Cu2 110.7(3) . . ?
C8C N9C C10C 122.4(4) . . ?
C8C N9C Cu3 127.7(3) . . ?
C10C N9C Cu3 109.7(3) . . ?
C8D N9D C10D 122.1(4) . . ?
C8D N9D Cu4 127.2(3) . . ?
C10D N9D Cu4 110.6(3) . . ?
C2A O1A Cu1 126.1(3) . . ?
C2B O1B Cu2 125.8(3) . . ?
C2C O1C Cu3 127.2(3) . . ?
C2D O1D Cu4 127.0(3) . . ?
C10A O11A C12A 107.5(3) . . ?
C10B O11B C12B 108.6(3) . . ?
C12C O11C C10C 107.4(3) . . ?
C10D O11D C12D 108.2(3) . . ?
C14A O15A H15A 114(4) . . ?
C14B O15B H15B 105(4) . . ?
C14C O15C H15C 101(4) . . ?
C14D O15D H15D 107(4) . . ?
C16A O17A Cu2 140.3(3) . . ?
C16A O17A Cu1 108.2(2) . . ?
Cu2 O17A Cu1 99.55(13) . . ?
C16B O17B Cu1 140.4(3) . . ?
C16B O17B Cu2 108.0(2) . . ?
Cu1 O17B Cu2 99.32(13) . . ?
C16C O17C Cu4 134.6(3) . . ?
C16C O17C Cu3 106.6(3) . . ?
Cu4 O17C Cu3 96.00(12) . . ?
C16D O17D Cu3 137.5(3) . . ?
C16D O17D Cu4 107.6(3) . . ?
Cu3 O17D Cu4 96.45(13) . . ?
C19A O18A C13A 110.6(3) . . ?
C19B O18B C13B 109.6(3) . . ?
C19C O18C C13C 110.3(4) . . ?
C13D O18D C19D 110.1(3) . . ?
C19A O21A C22A 111.8(4) . . ?
C19B O21B C22B 111.3(3) . . ?
C19C O21C C22C 110.2(4) . . ?
C19D O21D C22D 110.4(4) . . ?
S31 O30 Cu4 138.8(2) . . ?
O30 S31 C32 107.5(3) . . ?
O30 S31 C33 107.0(3) . . ?
C32 S31 C33 95.3(3) . . ?
S31 C32 H32A 109.5 . . ?
S31 C32 H32B 109.5 . . ?
H32A C32 H32B 109.5 . . ?
S31 C32 H32C 109.5 . . ?
H32A C32 H32C 109.5 . . ?
H32B C32 H32C 109.5 . . ?
S31 C33 H33A 109.5 . . ?
S31 C33 H33B 109.5 . . ?
H33A C33 H33B 109.5 . . ?
S31 C33 H33C 109.5 . . ?
H33A C33 H33C 109.5 . . ?
H33B C33 H33C 109.5 . . ?

loop_
_geom_bond_atom_site_label_1
_geom_bond_atom_site_label_2
_geom_bond_distance
_geom_bond_site_symmetry_2
_geom_bond_publ_flag
Cu1 O1A 1.872(3) . ?
Cu1 N9A 1.923(3) . ?
Cu1 O17B 1.935(3) . ?
Cu1 O17A 1.953(3) . ?
Cu1 Cu2 2.9620(7) . ?
Cu2 O1B 1.878(3) . ?
Cu2 O17A 1.927(3) . ?
Cu2 N9B 1.930(3) . ?
Cu2 O17B 1.951(3) . ?
Cu3 O1C 1.893(3) . ?
Cu3 O17D 1.913(3) . ?
Cu3 N9C 1.924(4) . ?
Cu3 O17C 1.960(3) . ?
Cu3 Cu4 2.8988(8) . ?
Cu4 O1D 1.910(3) . ?
Cu4 N9D 1.941(4) . ?
Cu4 O17C 1.941(3) . ?
Cu4 O17D 1.973(3) . ?
Cu4 O30 2.383(4) . ?
C2A O1A 1.323(5) . ?
C2A C3A 1.409(7) . ?
C2A C7A 1.414(6) . ?
C2B O1B 1.322(5) . ?
C2B C3B 1.398(6) . ?
C2B C7B 1.426(6) . ?
C2C O1C 1.318(5) . ?
C2C C7C 1.413(6) . ?
C2C C3C 1.414(7) . ?
C2D O1D 1.313(5) . ?
C2D C3D 1.410(6) . ?
C2D C7D 1.428(6) . ?
C3A C4A 1.369(7) . ?
C3A H3A 0.9500 . ?
C3B C4B 1.374(6) . ?
C3B H3B 0.9500 . ?
C3C C4C 1.379(7) . ?
C3C H3C 0.9500 . ?
C3D C4D 1.387(6) . ?
C3D H3D 0.9500 . ?
C4A C5A 1.392(7) . ?
C4A H4A 0.9500 . ?
C4B C5B 1.394(7) . ?
C4B H4B 0.9500 . ?
C4C C5C 1.394(7) . ?
C4C H4C 0.9500 . ?
C4D C5D 1.383(7) . ?
C4D H4D 0.9500 . ?
C5A C6A 1.360(7) . ?
C5A H5A 0.9500 . ?
C5B C6B 1.354(6) . ?
C5B H5B 0.9500 . ?
C5C C6C 1.375(7) . ?
C5C H5C 0.9500 . ?
C5D C6D 1.381(7) . ?
C5D H5D 0.9500 . ?
C6A C7A 1.412(7) . ?
C6A H6A 0.9500 . ?
C6B C7B 1.402(7) . ?
C6B H6B 0.9500 . ?
C6C C7C 1.415(6) . ?
C6C H6C 0.9500 . ?
C6D C7D 1.418(6) . ?
C6D H6D 0.9500 . ?
C7A C8A 1.433(6) . ?
C7B C8B 1.456(6) . ?
C7C C8C 1.458(7) . ?
C7D C8D 1.438(6) . ?
C8A N9A 1.276(5) . ?
C8A H8A 0.9500 . ?
C8B N9B 1.285(6) . ?
C8B H8B 0.9500 . ?
C8C N9C 1.264(6) . ?
C8C H8C 0.9500 . ?
C8D N9D 1.284(6) . ?
C8D H8D 0.9500 . ?
C10A O11A 1.420(5) . ?
C10A N9A 1.462(5) . ?
C10A C16A 1.531(6) . ?
C10A H10A 1.0000 . ?
C10B O11B 1.419(5) . ?
C10B N9B 1.450(5) . ?
C10B C16B 1.537(6) . ?
C10B H10B 1.0000 . ?
C10C O11C 1.432(5) . ?
C10C N9C 1.464(6) . ?
C10C C16C 1.521(6) . ?
C10C H10C 1.0000 . ?
C10D O11D 1.425(5) . ?
C10D N9D 1.440(6) . ?
C10D C16D 1.547(6) . ?
C10D H10D 1.0000 . ?
C12A O11A 1.439(5) . ?
C12A C22A 1.516(6) . ?
C12A C13A 1.532(6) . ?
C12A H12A 1.0000 . ?
C12B O11B 1.438(5) . ?
C12B C13B 1.521(6) . ?
C12B C22B 1.529(6) . ?
C12B H12B 1.0000 . ?
C12C O11C 1.431(5) . ?
C12C C22C 1.505(6) . ?
C12C C13C 1.535(6) . ?
C12C H12C 1.0000 . ?
C12D O11D 1.430(5) . ?
C12D C22D 1.522(6) . ?
C12D C13D 1.533(6) . ?
C12D H12D 1.0000 . ?
C13A O18A 1.426(5) . ?
C13A C14A 1.512(6) . ?
C13A H13A 1.0000 . ?
C13B O18B 1.432(5) . ?
C13B C14B 1.516(6) . ?
C13B H13B 1.0000 . ?
C13C O18C 1.440(5) . ?
C13C C14C 1.508(6) . ?
C13C H13C 1.0000 . ?
C13D O18D 1.426(5) . ?
C13D C14D 1.508(6) . ?
C13D H13D 1.0000 . ?
C14A O15A 1.417(5) . ?
C14A C16A 1.527(6) . ?
C14A H14A 1.0000 . ?
C14B O15B 1.432(5) . ?
C14B C16B 1.524(6) . ?
C14B H14B 1.0000 . ?
C14C O15C 1.434(5) . ?
C14C C16C 1.550(6) . ?
C14C H14C 1.0000 . ?
C14D O15D 1.449(6) . ?
C14D C16D 1.521(6) . ?
C14D H14D 1.0000 . ?
C16A O17A 1.412(5) . ?
C16A H16A 1.0000 . ?
C16B O17B 1.406(5) . ?
C16B H16B 1.0000 . ?
C16C O17C 1.399(5) . ?
C16C H16C 1.0000 . ?
C16D O17D 1.401(5) . ?
C16D H16D 1.0000 . ?
C19A O18A 1.417(5) . ?
C19A O21A 1.420(5) . ?
C19A C20A 1.504(6) . ?
C19A H19A 1.0000 . ?
C19B O21B 1.418(5) . ?
C19B O18B 1.430(5) . ?
C19B C20B 1.500(6) . ?
C19B H19B 1.0000 . ?
C19C O21C 1.418(6) . ?
C19C O18C 1.420(6) . ?
C19C C20C 1.503(7) . ?
C19C H19C 1.0000 . ?
C19D O21D 1.410(6) . ?
C19D O18D 1.429(5) . ?
C19D C20D 1.514(6) . ?
C19D H19D 1.0000 . ?
C20A H20A 0.9800 . ?
C20A H20B 0.9800 . ?
C20A H20C 0.9800 . ?
C20B H20D 0.9800 . ?
C20B H20E 0.9800 . ?
C20B H20F 0.9800 . ?
C20C H20G 0.9800 . ?
C20C H20H 0.9800 . ?
C20C H20I 0.9800 . ?
C20D H20J 0.9800 . ?
C20D H20K 0.9800 . ?
C20D H20L 0.9800 . ?
C22A O21A 1.433(5) . ?
C22A H22E 0.9900 . ?
C22A H22F 0.9900 . ?
C22B O21B 1.426(5) . ?
C22B H22A 0.9900 . ?
C22B H22B 0.9900 . ?
C22C O21C 1.444(5) . ?
C22C H22G 0.9900 . ?
C22C H22H 0.9900 . ?
C22D O21D 1.434(5) . ?
C22D H22C 0.9900 . ?
C22D H22D 0.9900 . ?
O15A H15A 0.838(10) . ?
O15B H15B 0.840(10) . ?
O15C H15C 0.842(10) . ?
O15D H15D 0.843(10) . ?
O30 S31 1.508(4) . ?
S31 C32 1.778(6) . ?
S31 C33 1.786(6) . ?
C32 H32A 0.9800 . ?
C32 H32B 0.9800 . ?
C32 H32C 0.9800 . ?
C33 H33A 0.9800 . ?
C33 H33B 0.9800 . ?
C33 H33C 0.9800 . ?

loop_
_geom_hbond_atom_site_label_D
_geom_hbond_atom_site_label_H
_geom_hbond_atom_site_label_A
_geom_hbond_distance_DH
_geom_hbond_distance_HA
_geom_hbond_distance_DA
_geom_hbond_angle_DHA
_geom_hbond_site_symmetry_A
O15A H15A O1B 0.838(10) 1.851(13) 2.685(4) 173(6) .
O15B H15B O1A 0.840(10) 1.853(17) 2.675(4) 166(5) .
O15C H15C O1D 0.842(10) 1.881(16) 2.708(4) 167(5) .
O15C H15C O17C 0.842(10) 2.63(5) 3.053(4) 112(4) .
O15D H15D O1C 0.843(10) 1.842(13) 2.680(4) 173(6) .

loop_
_geom_torsion_atom_site_label_1
_geom_torsion_atom_site_label_2
_geom_torsion_atom_site_label_3
_geom_torsion_atom_site_label_4
_geom_torsion
_geom_torsion_site_symmetry_1
_geom_torsion_site_symmetry_2
_geom_torsion_site_symmetry_3
_geom_torsion_site_symmetry_4
_geom_torsion_publ_flag
O1A Cu1 Cu2 O1B 160.4(3) . . . . ?
N9A Cu1 Cu2 O1B -7.8(2) . . . . ?
O17B Cu1 Cu2 O1B 173.6(3) . . . . ?
O17A Cu1 Cu2 O1B -12.7(2) . . . . ?
O1A Cu1 Cu2 O17A 173.1(2) . . . . ?
N9A Cu1 Cu2 O17A 4.9(2) . . . . ?
O17B Cu1 Cu2 O17A -173.7(2) . . . . ?
O1A Cu1 Cu2 N9B -6.7(2) . . . . ?
N9A Cu1 Cu2 N9B -174.9(2) . . . . ?
O17B Cu1 Cu2 N9B 6.6(2) . . . . ?
O17A Cu1 Cu2 N9B -179.8(2) . . . . ?
O1A Cu1 Cu2 O17B -13.2(3) . . . . ?
N9A Cu1 Cu2 O17B 178.5(2) . . . . ?
O17A Cu1 Cu2 O17B 173.7(2) . . . . ?
O1C Cu3 Cu4 O1D 167.5(3) . . . . ?
O17D Cu3 Cu4 O1D -169.9(2) . . . . ?
N9C Cu3 Cu4 O1D 3.6(2) . . . . ?
O17C Cu3 Cu4 O1D -11.0(2) . . . . ?
O1C Cu3 Cu4 N9D -14.7(2) . . . . ?
O17D Cu3 Cu4 N9D 7.9(2) . . . . ?
N9C Cu3 Cu4 N9D -178.6(2) . . . . ?
O17C Cu3 Cu4 N9D 166.8(2) . . . . ?
O1C Cu3 Cu4 O17C 178.6(2) . . . . ?
O17D Cu3 Cu4 O17C -158.8(2) . . . . ?
N9C Cu3 Cu4 O17C 14.6(2) . . . . ?
O1C Cu3 Cu4 O17D -22.6(2) . . . . ?
N9C Cu3 Cu4 O17D 173.5(2) . . . . ?
O17C Cu3 Cu4 O17D 158.8(2) . . . . ?
O1C Cu3 Cu4 O30 78.0(2) . . . . ?
O17D Cu3 Cu4 O30 100.63(18) . . . . ?
N9C Cu3 Cu4 O30 -85.89(18) . . . . ?
O17C Cu3 Cu4 O30 -100.53(18) . . . . ?
O1A C2A C3A C4A 178.8(5) . . . . ?
C7A C2A C3A C4A -1.3(8) . . . . ?
O1B C2B C3B C4B -176.1(5) . . . . ?
C7B C2B C3B C4B 3.9(8) . . . . ?
O1C C2C C3C C4C -179.5(5) . . . . ?
C7C C2C C3C C4C -1.8(8) . . . . ?
O1D C2D C3D C4D -177.4(5) . . . . ?
C7D C2D C3D C4D 1.9(8) . . . . ?
C2A C3A C4A C5A 2.1(9) . . . . ?
C2B C3B C4B C5B -2.1(8) . . . . ?
C2C C3C C4C C5C 1.5(9) . . . . ?
C2D C3D C4D C5D -1.4(9) . . . . ?
C3A C4A C5A C6A -2.2(10) . . . . ?
C3B C4B C5B C6B -0.3(8) . . . . ?
C3C C4C C5C C6C -0.3(9) . . . . ?
C3D C4D C5D C6D -0.1(9) . . . . ?
C4A C5A C6A C7A 1.6(10) . . . . ?
C4B C5B C6B C7B 0.5(8) . . . . ?
C4C C5C C6C C7C -0.7(8) . . . . ?
C4D C5D C6D C7D 1.0(9) . . . . ?
C5A C6A C7A C2A -0.8(9) . . . . ?
C5A C6A C7A C8A 178.1(6) . . . . ?
O1A C2A C7A C6A -179.4(5) . . . . ?
C3A C2A C7A C6A 0.6(8) . . . . ?
O1A C2A C7A C8A 1.8(9) . . . . ?
C3A C2A C7A C8A -178.2(5) . . . . ?
C5B C6B C7B C2B 1.5(8) . . . . ?
C5B C6B C7B C8B 178.7(5) . . . . ?
O1B C2B C7B C6B 176.5(5) . . . . ?
C3B C2B C7B C6B -3.6(7) . . . . ?
O1B C2B C7B C8B -0.5(8) . . . . ?
C3B C2B C7B C8B 179.4(5) . . . . ?
O1C C2C C7C C6C 178.4(5) . . . . ?
C3C C2C C7C C6C 0.8(8) . . . . ?
O1C C2C C7C C8C -2.9(8) . . . . ?
C3C C2C C7C C8C 179.5(5) . . . . ?
C5C C6C C7C C2C 0.3(8) . . . . ?
C5C C6C C7C C8C -178.4(5) . . . . ?
C5D C6D C7D C2D -0.5(8) . . . . ?
C5D C6D C7D C8D -176.1(5) . . . . ?
O1D C2D C7D C6D 178.3(5) . . . . ?
C3D C2D C7D C6D -0.9(7) . . . . ?
O1D C2D C7D C8D -6.4(8) . . . . ?
C3D C2D C7D C8D 174.3(5) . . . . ?
C6A C7A C8A N9A 179.7(5) . . . . ?
C2A C7A C8A N9A -1.5(9) . . . . ?
C6B C7B C8B N9B -173.4(5) . . . . ?
C2B C7B C8B N9B 3.6(8) . . . . ?
C2C C7C C8C N9C 3.2(8) . . . . ?
C6C C7C C8C N9C -178.1(5) . . . . ?
C6D C7D C8D N9D 177.9(5) . . . . ?
C2D C7D C8D N9D 2.5(8) . . . . ?
O11A C12A C13A O18A 177.0(4) . . . . ?
C22A C12A C13A O18A 57.2(5) . . . . ?
O11A C12A C13A C14A -62.4(5) . . . . ?
C22A C12A C13A C14A 177.8(4) . . . . ?
O11B C12B C13B O18B 176.3(4) . . . . ?
C22B C12B C13B O18B 57.7(5) . . . . ?
O11B C12B C13B C14B -60.3(5) . . . . ?
C22B C12B C13B C14B -178.9(4) . . . . ?
O11C C12C C13C O18C 174.6(4) . . . . ?
C22C C12C C13C O18C 54.5(5) . . . . ?
O11C C12C C13C C14C -63.1(5) . . . . ?
C22C C12C C13C C14C 176.7(4) . . . . ?
O11D C12D C13D O18D 177.8(3) . . . . ?
C22D C12D C13D O18D 57.8(5) . . . . ?
O11D C12D C13D C14D -60.2(5) . . . . ?
C22D C12D C13D C14D 179.8(4) . . . . ?
O18A C13A C14A O15A -62.7(5) . . . . ?
C12A C13A C14A O15A 178.2(4) . . . . ?
O18A C13A C14A C16A 176.2(4) . . . . ?
C12A C13A C14A C16A 57.1(5) . . . . ?
O18B C13B C14B O15B -63.1(5) . . . . ?
C12B C13B C14B O15B 175.6(4) . . . . ?
O18B C13B C14B C16B 176.1(4) . . . . ?
C12B C13B C14B C16B 54.8(5) . . . . ?
O18C C13C C14C O15C -62.2(5) . . . . ?
C12C C13C C14C O15C 177.4(4) . . . . ?
O18C C13C C14C C16C 177.2(4) . . . . ?
C12C C13C C14C C16C 56.9(5) . . . . ?
O18D C13D C14D O15D -64.4(5) . . . . ?
C12D C13D C14D O15D 175.2(4) . . . . ?
O18D C13D C14D C16D 174.6(4) . . . . ?
C12D C13D C14D C16D 54.2(6) . . . . ?
O15A C14A C16A O17A 68.1(5) . . . . ?
C13A C14A C16A O17A -174.3(4) . . . . ?
O15A C14A C16A C10A -173.3(4) . . . . ?
C13A C14A C16A C10A -55.6(5) . . . . ?
O11A C10A C16A O17A -174.1(4) . . . . ?
N9A C10A C16A O17A -50.4(5) . . . . ?
O11A C10A C16A C14A 61.6(5) . . . . ?
N9A C10A C16A C14A -174.7(4) . . . . ?
O15B C14B C16B O17B 68.9(5) . . . . ?
C13B C14B C16B O17B -172.8(4) . . . . ?
O15B C14B C16B C10B -172.0(4) . . . . ?
C13B C14B C16B C10B -53.6(5) . . . . ?
O11B C10B C16B O17B -175.1(3) . . . . ?
N9B C10B C16B O17B -54.1(5) . . . . ?
O11B C10B C16B C14B 59.8(5) . . . . ?
N9B C10B C16B C14B -179.2(4) . . . . ?
O11C C10C C16C O17C -176.4(3) . . . . ?
N9C C10C C16C O17C -54.3(5) . . . . ?
O11C C10C C16C C14C 60.8(5) . . . . ?
N9C C10C C16C C14C -177.1(4) . . . . ?
O15C C14C C16C O17C 70.0(5) . . . . ?
C13C C14C C16C O17C -171.5(4) . . . . ?
O15C C14C C16C C10C -173.0(4) . . . . ?
C13C C14C C16C C10C -54.6(5) . . . . ?
O15D C14D C16D O17D 72.2(6) . . . . ?
C13D C14D C16D O17D -169.6(4) . . . . ?
O15D C14D C16D C10D -170.5(4) . . . . ?
C13D C14D C16D C10D -52.3(5) . . . . ?
O11D C10D C16D O17D -176.9(4) . . . . ?
N9D C10D C16D O17D -52.3(5) . . . . ?
O11D C10D C16D C14D 58.5(5) . . . . ?
N9D C10D C16D C14D -176.8(4) . . . . ?
O11A C12A C22A O21A -175.2(4) . . . . ?
C13A C12A C22A O21A -55.1(6) . . . . ?
O11B C12B C22B O21B -176.4(4) . . . . ?
C13B C12B C22B O21B -56.3(5) . . . . ?
O11C C12C C22C O21C -174.8(4) . . . . ?
C13C C12C C22C O21C -54.6(5) . . . . ?
O11D C12D C22D O21D -178.8(4) . . . . ?
C13D C12D C22D O21D -58.2(5) . . . . ?
C7A C8A N9A C10A -180.0(5) . . . . ?
C7A C8A N9A Cu1 1.2(8) . . . . ?
O11A C10A N9A C8A -25.1(7) . . . . ?
C16A C10A N9A C8A -148.6(5) . . . . ?
O11A C10A N9A Cu1 153.9(3) . . . . ?
C16A C10A N9A Cu1 30.4(4) . . . . ?
O1A Cu1 N9A C8A -0.9(5) . . . . ?
O17B Cu1 N9A C8A 175.2(6) . . . . ?
O17A Cu1 N9A C8A 174.5(4) . . . . ?
Cu2 Cu1 N9A C8A 171.3(4) . . . . ?
O1A Cu1 N9A C10A -179.9(3) . . . . ?
O17B Cu1 N9A C10A -3.7(9) . . . . ?
O17A Cu1 N9A C10A -4.5(3) . . . . ?
Cu2 Cu1 N9A C10A -7.6(4) . . . . ?
C7B C8B N9B C10B 176.8(5) . . . . ?
C7B C8B N9B Cu2 3.9(7) . . . . ?
O11B C10B N9B C8B -18.1(7) . . . . ?
C16B C10B N9B C8B -139.0(5) . . . . ?
O11B C10B N9B Cu2 155.8(3) . . . . ?
C16B C10B N9B Cu2 34.8(5) . . . . ?
O1B Cu2 N9B C8B -10.3(5) . . . . ?
O17A Cu2 N9B C8B 160.7(5) . . . . ?
O17B Cu2 N9B C8B 165.6(5) . . . . ?
Cu1 Cu2 N9B C8B 161.3(4) . . . . ?
O1B Cu2 N9B C10B 176.1(3) . . . . ?
O17A Cu2 N9B C10B -12.9(9) . . . . ?
O17B Cu2 N9B C10B -8.0(3) . . . . ?
Cu1 Cu2 N9B C10B -12.3(4) . . . . ?
C7C C8C N9C C10C -177.5(5) . . . . ?
C7C C8C N9C Cu3 -3.5(8) . . . . ?
O11C C10C N9C C8C -31.2(6) . . . . ?
C16C C10C N9C C8C -154.0(5) . . . . ?
O11C C10C N9C Cu3 154.0(3) . . . . ?
C16C C10C N9C Cu3 31.1(5) . . . . ?
O1C Cu3 N9C C8C 2.9(5) . . . . ?
O17D Cu3 N9C C8C -167.1(6) . . . . ?
O17C Cu3 N9C C8C -177.8(5) . . . . ?
Cu4 Cu3 N9C C8C 172.5(4) . . . . ?
O1C Cu3 N9C C10C 177.4(3) . . . . ?
O17D Cu3 N9C C10C 7.5(9) . . . . ?
O17C Cu3 N9C C10C -3.3(3) . . . . ?
Cu4 Cu3 N9C C10C -13.0(4) . . . . ?
C7D C8D N9D C10D -172.6(5) . . . . ?
C7D C8D N9D Cu4 4.0(7) . . . . ?
O11D C10D N9D C8D -29.2(7) . . . . ?
C16D C10D N9D C8D -153.8(4) . . . . ?
O11D C10D N9D Cu4 153.7(3) . . . . ?
C16D C10D N9D Cu4 29.1(4) . . . . ?
O1D Cu4 N9D C8D -5.3(4) . . . . ?
O17C Cu4 N9D C8D -150.6(5) . . . . ?
O17D Cu4 N9D C8D -178.7(4) . . . . ?
O30 Cu4 N9D C8D 94.1(4) . . . . ?
Cu3 Cu4 N9D C8D 176.1(4) . . . . ?
O1D Cu4 N9D C10D 171.7(3) . . . . ?
O17C Cu4 N9D C10D 26.4(8) . . . . ?
O17D Cu4 N9D C10D -1.7(3) . . . . ?
O30 Cu4 N9D C10D -88.9(3) . . . . ?
Cu3 Cu4 N9D C10D -7.0(4) . . . . ?
C3A C2A O1A Cu1 178.2(4) . . . . ?
C7A C2A O1A Cu1 -1.8(7) . . . . ?
N9A Cu1 O1A C2A 1.2(4) . . . . ?
O17B Cu1 O1A C2A -177.8(4) . . . . ?
O17A Cu1 O1A C2A -97.4(16) . . . . ?
Cu2 Cu1 O1A C2A -169.2(3) . . . . ?
C3B C2B O1B Cu2 170.0(4) . . . . ?
C7B C2B O1B Cu2 -10.0(7) . . . . ?
O17A Cu2 O1B C2B -164.5(4) . . . . ?
N9B Cu2 O1B C2B 13.2(4) . . . . ?
O17B Cu2 O1B C2B -70.2(19) . . . . ?
Cu1 Cu2 O1B C2B -156.1(3) . . . . ?
C7C C2C O1C Cu3 3.1(7) . . . . ?
C3C C2C O1C Cu3 -179.3(4) . . . . ?
O17D Cu3 O1C C2C 175.2(4) . . . . ?
N9C Cu3 O1C C2C -2.6(4) . . . . ?
O17C Cu3 O1C C2C -26(6) . . . . ?
Cu4 Cu3 O1C C2C -169.6(3) . . . . ?
C3D C2D O1D Cu4 -177.3(4) . . . . ?
C7D C2D O1D Cu4 3.4(7) . . . . ?
N9D Cu4 O1D C2D 1.6(4) . . . . ?
O17C Cu4 O1D C2D 172.2(4) . . . . ?
O17D Cu4 O1D C2D 70.9(11) . . . . ?
O30 Cu4 O1D C2D -97.8(4) . . . . ?
Cu3 Cu4 O1D C2D 179.7(3) . . . . ?
N9A C10A O11A C12A 175.3(4) . . . . ?
C16A C10A O11A C12A -63.9(5) . . . . ?
C22A C12A O11A C10A -177.3(4) . . . . ?
C13A C12A O11A C10A 63.1(5) . . . . ?
N9B C10B O11B C12B 179.9(4) . . . . ?
C16B C10B O11B C12B -63.0(5) . . . . ?
C13B C12B O11B C10B 62.7(5) . . . . ?
C22B C12B O11B C10B -178.3(4) . . . . ?
C22C C12C O11C C10C -175.5(4) . . . . ?
C13C C12C O11C C10C 63.8(5) . . . . ?
N9C C10C O11C C12C 175.8(4) . . . . ?
C16C C10C O11C C12C -64.9(5) . . . . ?
N9D C10D O11D C12D 175.0(4) . . . . ?
C16D C10D O11D C12D -63.0(5) . . . . ?
C22D C12D O11D C10D -178.0(4) . . . . ?
C13D C12D O11D C10D 62.7(5) . . . . ?
C14A C16A O17A Cu2 -61.1(6) . . . . ?
C10A C16A O17A Cu2 178.5(3) . . . . ?
C14A C16A O17A Cu1 166.9(3) . . . . ?
C10A C16A O17A Cu1 46.4(4) . . . . ?
O1B Cu2 O17A C16A 37.4(5) . . . . ?
N9B Cu2 O17A C16A -133.6(6) . . . . ?
O17B Cu2 O17A C16A -138.5(5) . . . . ?
Cu1 Cu2 O17A C16A -134.3(5) . . . . ?
O1B Cu2 O17A Cu1 171.71(16) . . . . ?
N9B Cu2 O17A Cu1 0.8(7) . . . . ?
O17B Cu2 O17A Cu1 -4.14(16) . . . . ?
O1A Cu1 O17A C16A 74.2(17) . . . . ?
N9A Cu1 O17A C16A -24.8(3) . . . . ?
O17B Cu1 O17A C16A 155.4(3) . . . . ?
Cu2 Cu1 O17A C16A 151.2(4) . . . . ?
O1A Cu1 O17A Cu2 -77.0(16) . . . . ?
N9A Cu1 O17A Cu2 -176.02(18) . . . . ?
O17B Cu1 O17A Cu2 4.17(16) . . . . ?
C14B C16B O17B Cu1 -59.3(6) . . . . ?
C10B C16B O17B Cu1 179.1(3) . . . . ?
C14B C16B O17B Cu2 169.5(3) . . . . ?
C10B C16B O17B Cu2 47.9(4) . . . . ?
O1A Cu1 O17B C16B 37.7(5) . . . . ?
N9A Cu1 O17B C16B -138.4(6) . . . . ?
O17A Cu1 O17B C16B -137.6(5) . . . . ?
Cu2 Cu1 O17B C16B -133.5(5) . . . . ?
O1A Cu1 O17B Cu2 171.22(17) . . . . ?
N9A Cu1 O17B Cu2 -4.9(8) . . . . ?
O17A Cu1 O17B Cu2 -4.12(16) . . . . ?
O1B Cu2 O17B C16B 60.1(18) . . . . ?
O17A Cu2 O17B C16B 155.1(3) . . . . ?
N9B Cu2 O17B C16B -23.7(3) . . . . ?
Cu1 Cu2 O17B C16B 150.9(4) . . . . ?
O1B Cu2 O17B Cu1 -90.8(18) . . . . ?
O17A Cu2 O17B Cu1 4.17(16) . . . . ?
N9B Cu2 O17B Cu1 -174.56(19) . . . . ?
C10C C16C O17C Cu4 167.4(3) . . . . ?
C14C C16C O17C Cu4 -73.6(5) . . . . ?
C10C C16C O17C Cu3 50.9(4) . . . . ?
C14C C16C O17C Cu3 169.8(3) . . . . ?
O1D Cu4 O17C C16C 52.6(4) . . . . ?
N9D Cu4 O17C C16C -162.6(5) . . . . ?
O17D Cu4 O17C C16C -134.3(4) . . . . ?
O30 Cu4 O17C C16C -45.9(4) . . . . ?
Cu3 Cu4 O17C C16C -120.5(5) . . . . ?
O1D Cu4 O17C Cu3 173.10(15) . . . . ?
N9D Cu4 O17C Cu3 -42.1(6) . . . . ?
O17D Cu4 O17C Cu3 -13.85(14) . . . . ?
O30 Cu4 O17C Cu3 74.51(15) . . . . ?
O1C Cu3 O17C C16C -4(6) . . . . ?
O17D Cu3 O17C C16C 154.5(3) . . . . ?
N9C Cu3 O17C C16C -27.9(3) . . . . ?
Cu4 Cu3 O17C C16C 140.2(3) . . . . ?
O1C Cu3 O17C Cu4 -144(6) . . . . ?
O17D Cu3 O17C Cu4 14.25(15) . . . . ?
N9C Cu3 O17C Cu4 -168.11(18) . . . . ?
C14D C16D O17D Cu3 -68.7(6) . . . . ?
C10D C16D O17D Cu3 171.3(3) . . . . ?
C14D C16D O17D Cu4 170.0(3) . . . . ?
C10D C16D O17D Cu4 50.0(4) . . . . ?
O1C Cu3 O17D C16D 40.4(5) . . . . ?
N9C Cu3 O17D C16D -149.7(7) . . . . ?
O17C Cu3 O17D C16D -139.0(5) . . . . ?
Cu4 Cu3 O17D C16D -124.9(5) . . . . ?
O1C Cu3 O17D Cu4 165.38(15) . . . . ?
N9C Cu3 O17D Cu4 -24.8(8) . . . . ?
O17C Cu3 O17D Cu4 -14.03(14) . . . . ?
O1D Cu4 O17D C16D -98.8(10) . . . . ?
N9D Cu4 O17D C16D -29.0(3) . . . . ?
O17C Cu4 O17D C16D 158.7(3) . . . . ?
O30 Cu4 O17D C16D 70.0(3) . . . . ?
Cu3 Cu4 O17D C16D 144.5(4) . . . . ?
O1D Cu4 O17D Cu3 116.7(10) . . . . ?
N9D Cu4 O17D Cu3 -173.47(17) . . . . ?
O17C Cu4 O17D Cu3 14.20(15) . . . . ?
O30 Cu4 O17D Cu3 -74.47(14) . . . . ?
O21A C19A O18A C13A 63.1(5) . . . . ?
C20A C19A O18A C13A -179.9(4) . . . . ?
C14A C13A O18A C19A 178.3(4) . . . . ?
C12A C13A O18A C19A -60.9(5) . . . . ?
O21B C19B O18B C13B 63.5(5) . . . . ?
C20B C19B O18B C13B -178.0(4) . . . . ?
C14B C13B O18B C19B 176.4(4) . . . . ?
C12B C13B O18B C19B -60.7(5) . . . . ?
O21C C19C O18C C13C 64.8(5) . . . . ?
C20C C19C O18C C13C -176.5(4) . . . . ?
C14C C13C O18C C19C 179.4(4) . . . . ?
C12C C13C O18C C19C -58.6(5) . . . . ?
C14D C13D O18D C19D 178.8(4) . . . . ?
C12D C13D O18D C19D -59.1(5) . . . . ?
O21D C19D O18D C13D 62.8(5) . . . . ?
C20D C19D O18D C13D -179.7(4) . . . . ?
O18A C19A O21A C22A -60.9(5) . . . . ?
C20A C19A O21A C22A -177.9(4) . . . . ?
C12A C22A O21A C19A 56.9(6) . . . . ?
O18B C19B O21B C22B -63.3(5) . . . . ?
C20B C19B O21B C22B 178.5(4) . . . . ?
C12B C22B O21B C19B 59.1(5) . . . . ?
O18C C19C O21C C22C -64.6(5) . . . . ?
C20C C19C O21C C22C 176.3(4) . . . . ?
C12C C22C O21C C19C 59.2(5) . . . . ?
O18D C19D O21D C22D -64.1(5) . . . . ?
C20D C19D O21D C22D 179.2(4) . . . . ?
C12D C22D O21D C19D 61.3(5) . . . . ?
O1D Cu4 O30 S31 43.1(3) . . . . ?
N9D Cu4 O30 S31 -51.8(4) . . . . ?
O17C Cu4 O30 S31 142.9(3) . . . . ?
O17D Cu4 O30 S31 -135.5(3) . . . . ?
Cu3 Cu4 O30 S31 -175.7(3) . . . . ?
Cu4 O30 S31 C32 -20.2(4) . . . . ?
Cu4 O30 S31 C33 81.2(4) . . . . ?
